data_4115557
loop_
_publ_author_name
'Inna Kalikhman'
'Olga Girshberg'
'Lutz Lameyer'
'Dietmar Stalke'
'Daniel Kost'

_publ_section_title
;
 Tautomeric Equilibrium between Penta- and Hexacoordinate Silicon
 Chelates. A Chloride Bridge between Two Pentacoordinate Silicons
;
_journal_name_full 'Journal of the American Chemical Society'
_journal_page_first 4709
_journal_page_last 4716
_journal_paper_doi 10.1021/ja004118r
_journal_volume 123
_journal_year 2001
_chemical_formula_sum 'C9 H20 Cl4 N4 O2 Si'
_chemical_formula_weight 386.18
_chemical_name_common 11b
_chemical_name_systematic
; 
 (N-(dimethylamino)formimidato-N,O)
(1-((1,1-dimethyl-2-formylhydrazonium)methyl-C,O)methylsilicon(IV) chloride 
;
_space_group_IT_number 4
_symmetry_cell_setting monoclinic
_symmetry_space_group_name_Hall 'P 2yb'
_symmetry_space_group_name_H-M 'P 1 21 1'
_atom_sites_solution_hydrogens geom
_atom_sites_solution_primary direct
_atom_sites_solution_secondary difmap
_audit_creation_method SHELXL-97
_cell_angle_alpha 90.00
_cell_angle_beta 98.496(4)
_cell_angle_gamma 90.00
_cell_formula_units_Z 2
_cell_length_a 6.1313(11)
_cell_length_b 21.369(4)
_cell_length_c 6.7900(12)
_cell_measurement_temperature 173(2)
_cell_volume 879.9(3)
_computing_cell_refinement 'Bruker SMART'
_computing_data_collection 'Bruker SMART'
_computing_data_reduction 'Bruker SHELXTL'
_computing_molecular_graphics 'Bruker SHELXTL'
_computing_publication_material 'Bruker SHELXTL'
_computing_structure_refinement 'SHELXL-97 (Sheldrick, 1997)'
_computing_structure_solution 'SHELXS-97 (Sheldrick, 1990)'
_diffrn_ambient_temperature 173(2)
_diffrn_measured_fraction_theta_full 0.988
_diffrn_measured_fraction_theta_max 0.988
_diffrn_measurement_device_type 'CCD area detector'
_diffrn_measurement_method 'phi and omega scans'
_diffrn_radiation_monochromator graphite
_diffrn_radiation_source 'fine-focus sealed tube'
_diffrn_radiation_type MoK\a
_diffrn_radiation_wavelength 0.71073
_diffrn_reflns_av_R_equivalents 0.0253
_diffrn_reflns_av_sigmaI/netI 0.0306
_diffrn_reflns_limit_h_max 8
_diffrn_reflns_limit_h_min -8
_diffrn_reflns_limit_k_max 28
_diffrn_reflns_limit_k_min -25
_diffrn_reflns_limit_l_max 9
_diffrn_reflns_limit_l_min -9
_diffrn_reflns_number 12228
_diffrn_reflns_theta_full 28.30
_diffrn_reflns_theta_max 28.30
_diffrn_reflns_theta_min 1.91
_exptl_absorpt_coefficient_mu 0.746
_exptl_absorpt_correction_T_max 1
_exptl_absorpt_correction_T_min 0.85
_exptl_absorpt_correction_type none
_exptl_crystal_colour COLORLESS
_exptl_crystal_density_diffrn 1.458
_exptl_crystal_description PRISM
_exptl_crystal_F_000 400
_exptl_crystal_size_max 0.2
_exptl_crystal_size_mid 0.2
_exptl_crystal_size_min 0.4
_refine_diff_density_max 2.527
_refine_diff_density_min -0.568
_refine_diff_density_rms 0.165
_refine_ls_abs_structure_details 'Flack H D (1983), Acta Cryst. A39, 876-881'
_refine_ls_abs_structure_Flack 0.04(14)
_refine_ls_extinction_method none
_refine_ls_goodness_of_fit_ref 1.074
_refine_ls_hydrogen_treatment mixed
_refine_ls_matrix_type full
_refine_ls_number_parameters 186
_refine_ls_number_reflns 4113
_refine_ls_number_restraints 1
_refine_ls_restrained_S_all 1.074
_refine_ls_R_factor_all 0.0904
_refine_ls_R_factor_gt 0.0863
_refine_ls_shift/su_max 0.001
_refine_ls_shift/su_mean 0.000
_refine_ls_structure_factor_coef Fsqd
_refine_ls_weighting_details 'calc w=1/[\s^2^(Fo^2^)+(0.1805P)^2^+0.6268P] where P=(Fo^2^+2Fc^2^)/3'
_refine_ls_weighting_scheme calc
_refine_ls_wR_factor_gt 0.2323
_refine_ls_wR_factor_ref 0.2364
_reflns_number_gt 3756
_reflns_number_total 4113
_reflns_threshold_expression >2sigma(I)
_cod_data_source_file ja004118r_3.cif
_cod_data_source_block 11b
_cod_database_code 4115557

loop_
_symmetry_equiv_pos_as_xyz
'x, y, z'
'-x, y+1/2, -z'

loop_
_atom_site_label
_atom_site_type_symbol
_atom_site_fract_x
_atom_site_fract_y
_atom_site_fract_z
_atom_site_U_iso_or_equiv
_atom_site_adp_type
_atom_site_occupancy
_atom_site_symmetry_multiplicity
_atom_site_calc_flag
_atom_site_refinement_flags
Si1 Si 0.1079(2) 0.76214(7) 0.61047(19) 0.0235(3) Uani 1 1 d .
C1 C 0.5011(10) 0.5176(3) 0.9287(11) 0.0409(13) Uani 1 1 d .
H1 H 0.5411 0.4723 0.9222 0.049 Uiso 1 1 calc R
C2 C 0.3863(10) 0.7414(3) 0.7346(9) 0.0351(12) Uani 1 1 d .
H2A H 0.4180 0.7639 0.8613 0.053 Uiso 1 1 calc R
H2B H 0.4951 0.7530 0.6488 0.053 Uiso 1 1 calc R
H2C H 0.3939 0.6962 0.7597 0.053 Uiso 1 1 calc R
C3 C 0.0651(8) 0.8293(2) 0.4312(7) 0.0239(9) Uani 1 1 d .
H3A H 0.1684 0.8248 0.3329 0.029 Uiso 1 1 calc R
H3B H -0.0866 0.8270 0.3576 0.029 Uiso 1 1 calc R
C4 C 0.0437(11) 0.9420(3) 0.3700(9) 0.0353(12) Uani 1 1 d .
H4A H -0.1107 0.9374 0.3093 0.053 Uiso 1 1 calc R
H4B H 0.1395 0.9367 0.2677 0.053 Uiso 1 1 calc R
H4C H 0.0663 0.9837 0.4295 0.053 Uiso 1 1 calc R
C5 C 0.3307(9) 0.9024(3) 0.6271(8) 0.0318(11) Uani 1 1 d .
H5A H 0.3469 0.9444 0.6854 0.048 Uiso 1 1 calc R
H5B H 0.4316 0.8976 0.5288 0.048 Uiso 1 1 calc R
H5C H 0.3657 0.8710 0.7324 0.048 Uiso 1 1 calc R
C6 C -0.0705(10) 0.8617(3) 0.7940(9) 0.0375(12) Uani 1 1 d .
H6 H -0.1609 0.8708 0.8927 0.045 Uiso 1 1 calc R
C7 C -0.0556(11) 0.6506(3) 0.5656(9) 0.0359(12) Uani 1 1 d .
H7 H -0.1201 0.6156 0.6210 0.043 Uiso 1 1 calc R
C8 C 0.3471(14) 0.6922(3) 0.2988(12) 0.0483(17) Uani 1 1 d .
H8A H 0.4528 0.6819 0.4172 0.072 Uiso 1 1 calc R
H8B H 0.3938 0.7306 0.2383 0.072 Uiso 1 1 calc R
H8C H 0.3411 0.6578 0.2026 0.072 Uiso 1 1 calc R
C9 C -0.0362(15) 0.7181(3) 0.1784(9) 0.0479(17) Uani 1 1 d .
H9A H -0.0516 0.6827 0.0857 0.072 Uiso 1 1 calc R
H9B H 0.0176 0.7547 0.1132 0.072 Uiso 1 1 calc R
H9C H -0.1798 0.7277 0.2181 0.072 Uiso 1 1 calc R
Cl1 Cl 0.5172(2) 0.85943(6) 0.15430(18) 0.0285(3) Uani 1 1 d .
Cl2 Cl 0.2692(4) 0.52340(13) 1.0488(5) 0.0757(8) Uani 1 1 d .
Cl3 Cl 0.7238(3) 0.55700(11) 1.0680(4) 0.0683(7) Uani 1 1 d .
Cl4 Cl 0.4493(4) 0.54679(10) 0.6835(4) 0.0650(6) Uani 1 1 d .
N1 N 0.0987(7) 0.8934(2) 0.5276(6) 0.0258(8) Uani 1 1 d .
N2 N -0.0492(9) 0.9061(2) 0.6723(8) 0.0339(10) Uani 1 1 d .
N3 N 0.0512(9) 0.6406(2) 0.4218(8) 0.0364(11) Uani 1 1 d .
N4 N 0.1232(9) 0.7017(2) 0.3575(7) 0.0305(10) Uani 1 1 d .
O1 O 0.0155(7) 0.8053(2) 0.8016(6) 0.0351(9) Uani 1 1 d .
O2 O -0.0834(7) 0.7063(2) 0.6436(6) 0.0334(9) Uani 1 1 d .

loop_
_atom_site_aniso_label
_atom_site_aniso_U_11
_atom_site_aniso_U_22
_atom_site_aniso_U_33
_atom_site_aniso_U_23
_atom_site_aniso_U_13
_atom_site_aniso_U_12
Si1 0.0226(6) 0.0259(7) 0.0229(6) 0.0052(5) 0.0066(4) 0.0022(5)
C1 0.032(3) 0.029(3) 0.065(4) -0.004(3) 0.016(3) -0.004(2)
C2 0.030(3) 0.040(3) 0.035(3) 0.007(2) 0.003(2) 0.007(2)
C3 0.027(2) 0.018(2) 0.026(2) 0.0002(16) 0.0046(18) -0.0019(17)
C4 0.042(3) 0.028(3) 0.035(3) 0.007(2) 0.002(2) 0.003(2)
C5 0.028(2) 0.035(3) 0.030(2) -0.002(2) -0.0020(19) -0.005(2)
C6 0.037(3) 0.041(3) 0.036(3) -0.004(2) 0.012(2) 0.009(3)
C7 0.041(3) 0.026(3) 0.041(3) 0.010(2) 0.009(2) -0.006(2)
C8 0.064(5) 0.034(3) 0.054(4) -0.005(3) 0.030(3) 0.005(3)
C9 0.077(5) 0.040(4) 0.021(2) 0.002(2) -0.008(3) -0.003(3)
Cl1 0.0288(6) 0.0286(6) 0.0288(5) -0.0011(4) 0.0070(4) -0.0012(4)
Cl2 0.0495(10) 0.0803(16) 0.1065(19) -0.0449(14) 0.0424(11) -0.0227(10)
Cl3 0.0382(8) 0.0524(11) 0.1103(18) 0.0094(11) -0.0024(10) -0.0143(8)
Cl4 0.0662(12) 0.0460(10) 0.0804(13) 0.0215(10) 0.0031(10) -0.0066(9)
N1 0.026(2) 0.026(2) 0.0260(19) 0.0005(16) 0.0056(16) 0.0008(16)
N2 0.038(2) 0.028(2) 0.038(2) 0.0004(19) 0.0124(19) 0.0067(19)
N3 0.045(3) 0.023(2) 0.040(2) 0.0037(19) 0.006(2) -0.006(2)
N4 0.040(2) 0.022(2) 0.031(2) 0.0031(17) 0.0101(19) -0.0007(18)
O1 0.045(2) 0.034(2) 0.0289(18) 0.0055(16) 0.0151(16) 0.0100(19)
O2 0.033(2) 0.032(2) 0.038(2) 0.0085(16) 0.0147(16) -0.0004(16)

loop_
_atom_type_symbol
_atom_type_description
_atom_type_scat_dispersion_real
_atom_type_scat_dispersion_imag
_atom_type_scat_source
C C 0.0033 0.0016 'International Tables Vol C Tables 4.2.6.8 and 6.1.1.4'
H H 0.0000 0.0000 'International Tables Vol C Tables 4.2.6.8 and 6.1.1.4'
N N 0.0061 0.0033 'International Tables Vol C Tables 4.2.6.8 and 6.1.1.4'
O O 0.0106 0.0060 'International Tables Vol C Tables 4.2.6.8 and 6.1.1.4'
Si Si 0.0817 0.0704 'International Tables Vol C Tables 4.2.6.8 and 6.1.1.4'
Cl Cl 0.1484 0.1585 'International Tables Vol C Tables 4.2.6.8 and 6.1.1.4'

loop_
_geom_angle_atom_site_label_1
_geom_angle_atom_site_label_2
_geom_angle_atom_site_label_3
_geom_angle
O2 Si1 O1 88.1(2)
O2 Si1 C2 112.3(3)
O1 Si1 C2 99.6(3)
O2 Si1 C3 125.9(2)
O1 Si1 C3 92.8(2)
C2 Si1 C3 120.8(3)
O2 Si1 N4 78.4(2)
O1 Si1 N4 163.6(2)
C2 Si1 N4 94.2(3)
C3 Si1 N4 87.7(2)
Cl2 C1 Cl3 109.7(4)
Cl2 C1 Cl4 111.7(4)
Cl3 C1 Cl4 110.8(4)
N1 C3 Si1 114.4(3)
N2 C6 O1 128.9(5)
N3 C7 O2 124.7(5)
N2 N1 C4 104.9(4)
N2 N1 C5 108.5(4)
C4 N1 C5 109.5(5)
N2 N1 C3 113.6(4)
C4 N1 C3 108.4(4)
C5 N1 C3 111.7(4)
C6 N2 N1 115.5(5)
C7 N3 N4 106.9(5)
N3 N4 C9 105.3(5)
N3 N4 C8 106.6(5)
C9 N4 C8 109.4(6)
N3 N4 Si1 104.2(3)
C9 N4 Si1 114.2(4)
C8 N4 Si1 116.2(4)
C6 O1 Si1 128.7(4)
C7 O2 Si1 116.3(4)

loop_
_geom_bond_atom_site_label_1
_geom_bond_atom_site_label_2
_geom_bond_distance
Si1 O2 1.711(4)
Si1 O1 1.753(4)
Si1 C2 1.843(6)
Si1 C3 1.876(5)
Si1 N4 2.162(5)
C1 Cl2 1.745(7)
C1 Cl3 1.757(7)
C1 Cl4 1.763(8)
C3 N1 1.519(7)
C4 N1 1.492(7)
C5 N1 1.494(7)
C6 N2 1.277(9)
C6 O1 1.314(8)
C7 N3 1.271(9)
C7 O2 1.324(8)
C8 N4 1.499(9)
C9 N4 1.485(8)
N1 N2 1.458(7)
N3 N4 1.466(7)
